data_7005968
loop_
_publ_author_name
'Cotton, F. Albert'
'Murillo, Carlos A.'
'Wang, Xiaoping'
'Wilkinson, Chad C.'

_publ_section_title
;
 Increasing the solubility of strong reducing agents containing
 Mo(2)(4+) units and alkyl-substituted guanidinate ligands.
;
_journal_issue 35
_journal_name_full 'Dalton transactions (Cambridge, England : 2003)'
_journal_page_first 3943
_journal_page_last 3951
_journal_paper_doi 10.1039/b707201e
_journal_year 2007
_chemical_formula_moiety 'C15 H29 N3'
_chemical_formula_sum 'C15 H29 N3'
_chemical_formula_weight 251.41
_chemical_name_systematic
;
?
;
_space_group_IT_number 2
_symmetry_cell_setting triclinic
_symmetry_space_group_name_Hall '-P 1'
_symmetry_space_group_name_H-M 'P -1'
_atom_sites_solution_hydrogens geom
_atom_sites_solution_primary direct
_atom_sites_solution_secondary difmap
_audit_creation_method SHELXL-97
_cell_angle_alpha 93.964(5)
_cell_angle_beta 96.108(5)
_cell_angle_gamma 97.355(5)
_cell_formula_units_Z 2
_cell_length_a 5.8325(16)
_cell_length_b 10.569(3)
_cell_length_c 12.505(4)
_cell_measurement_reflns_used 1622
_cell_measurement_temperature 213(2)
_cell_measurement_theta_max 26.8035
_cell_measurement_theta_min 2.4425
_cell_volume 757.5(4)
_computing_cell_refinement 'Bruker SMART'
_computing_data_collection 'Bruker SMART'
_computing_data_reduction 'Bruker SAINT'
_computing_molecular_graphics XP
_computing_structure_refinement 'SHELXL-97 (Sheldrick, 1997)'
_computing_structure_solution 'SHELXS-97 (Sheldrick, 1990)'
_diffrn_ambient_temperature 213(2)
_diffrn_measured_fraction_theta_full 0.990
_diffrn_measured_fraction_theta_max 0.990
_diffrn_measurement_device_type 'Bruker SMART'
_diffrn_measurement_method \w-scans
_diffrn_radiation_monochromator graphite
_diffrn_radiation_source 'normal-focus sealed tube'
_diffrn_radiation_type MoK\a
_diffrn_radiation_wavelength 0.71073
_diffrn_reflns_av_R_equivalents 0.0179
_diffrn_reflns_av_sigmaI/netI 0.0356
_diffrn_reflns_limit_h_max 4
_diffrn_reflns_limit_h_min -6
_diffrn_reflns_limit_k_max 12
_diffrn_reflns_limit_k_min -10
_diffrn_reflns_limit_l_max 14
_diffrn_reflns_limit_l_min -14
_diffrn_reflns_number 4418
_diffrn_reflns_theta_full 25.00
_diffrn_reflns_theta_max 25.00
_diffrn_reflns_theta_min 1.95
_exptl_absorpt_coefficient_mu 0.066
_exptl_absorpt_correction_T_max 0.9869
_exptl_absorpt_correction_T_min 0.9687
_exptl_absorpt_correction_type multi-scan
_exptl_absorpt_process_details SADABS
_exptl_crystal_colour colorless
_exptl_crystal_density_diffrn 1.102
_exptl_crystal_density_meas ?
_exptl_crystal_density_method .
_exptl_crystal_description block
_exptl_crystal_F_000 280
_exptl_crystal_size_max 0.49
_exptl_crystal_size_mid 0.21
_exptl_crystal_size_min 0.20
_refine_diff_density_max 0.262
_refine_diff_density_min -0.222
_refine_diff_density_rms 0.040
_refine_ls_extinction_method none
_refine_ls_goodness_of_fit_ref 1.153
_refine_ls_hydrogen_treatment constr
_refine_ls_matrix_type full
_refine_ls_number_parameters 163
_refine_ls_number_reflns 2627
_refine_ls_number_restraints 0
_refine_ls_restrained_S_all 1.153
_refine_ls_R_factor_all 0.0663
_refine_ls_R_factor_gt 0.0495
_refine_ls_shift/su_max 0.003
_refine_ls_shift/su_mean 0.001
_refine_ls_structure_factor_coef Fsqd
_refine_ls_weighting_details 'calc w=1/[\s^2^(Fo^2^)+(0.0889P)^2^+0.0000P] where P=(Fo^2^+2Fc^2^)/3'
_refine_ls_weighting_scheme calc
_refine_ls_wR_factor_gt 0.1493
_refine_ls_wR_factor_ref 0.1601
_reflns_number_gt 1928
_reflns_number_total 2627
_reflns_threshold_expression >2sigma(I)
_cod_data_source_file b707201e.txt
_cod_data_source_block HTEhpp
_cod_depositor_comments
;
The following automatic conversions were performed:
'_symmetry_cell_setting' value 'Triclinic' changed to 'triclinic'
according to '/home/saulius/struct/CIF-dictionaries/cif_core.dic'
dictionary named 'cif_core.dic' version 2.4.1 from 2010-06-29.

Automatic conversion script
Id: cif_fix_enum 1527 2010-12-29 10:47:43Z saulius 
;
_cod_database_code 7005968

loop_
_symmetry_equiv_pos_as_xyz
'x, y, z'
'-x, -y, -z'

loop_
_atom_site_label
_atom_site_type_symbol
_atom_site_fract_x
_atom_site_fract_y
_atom_site_fract_z
_atom_site_U_iso_or_equiv
_atom_site_adp_type
_atom_site_occupancy
_atom_site_symmetry_multiplicity
_atom_site_calc_flag
_atom_site_refinement_flags
_atom_site_disorder_assembly
_atom_site_disorder_group
N3 N 0.3839(2) 0.48556(12) 0.80135(11) 0.0369(4) Uani 1 1 d . . .
N1 N 0.2253(2) 0.59879(12) 0.93598(11) 0.0392(4) Uani 1 1 d . . .
H1A H 0.1065 0.6068 0.9713 0.047 Uiso 1 1 calc R . .
C3 C 0.5854(3) 0.58365(15) 0.81113(14) 0.0395(4) Uani 1 1 d . . .
H3A H 0.6521 0.5841 0.7425 0.047 Uiso 1 1 calc R . .
H3B H 0.7037 0.5632 0.8665 0.047 Uiso 1 1 calc R . .
C1 C 0.4095(3) 0.70474(15) 0.94546(13) 0.0362(4) Uani 1 1 d . . .
H1B H 0.5281 0.6934 1.0044 0.043 Uiso 1 1 calc R . .
H1C H 0.3467 0.7842 0.9636 0.043 Uiso 1 1 calc R . .
C5 C 0.4145(3) 0.36058(16) 0.75285(14) 0.0399(4) Uani 1 1 d . . .
H5A H 0.5087 0.3175 0.8048 0.048 Uiso 1 1 calc R . .
H5B H 0.4981 0.3716 0.6894 0.048 Uiso 1 1 calc R . .
N2 N 0.0675(2) 0.39190(12) 0.88675(10) 0.0357(4) Uani 1 1 d . . .
C2 C 0.5224(3) 0.71621(15) 0.84108(13) 0.0336(4) Uani 1 1 d . . .
C4 C 0.2248(3) 0.48729(15) 0.87558(12) 0.0331(4) Uani 1 1 d . . .
C7 C 0.0597(3) 0.27132(15) 0.82216(13) 0.0376(4) Uani 1 1 d . . .
H7A H -0.1038 0.2357 0.8015 0.045 Uiso 1 1 calc R . .
H7B H 0.1305 0.2114 0.8675 0.045 Uiso 1 1 calc R . .
C6 C 0.1815(3) 0.27782(15) 0.71931(13) 0.0360(4) Uani 1 1 d . . .
C8 C 0.7496(3) 0.81001(16) 0.86227(14) 0.0409(5) Uani 1 1 d . . .
H8A H 0.8558 0.7762 0.9157 0.049 Uiso 1 1 calc R . .
H8B H 0.8225 0.8128 0.7952 0.049 Uiso 1 1 calc R . .
C12 C 0.2258(3) 0.14352(16) 0.67931(15) 0.0486(5) Uani 1 1 d . . .
H12A H 0.3137 0.1510 0.6169 0.058 Uiso 1 1 calc R . .
H12B H 0.3239 0.1101 0.7364 0.058 Uiso 1 1 calc R . .
C10 C 0.3490(3) 0.75759(16) 0.75355(13) 0.0381(4) Uani 1 1 d . . .
H10A H 0.2086 0.6943 0.7438 0.046 Uiso 1 1 calc R . .
H10B H 0.3040 0.8394 0.7797 0.046 Uiso 1 1 calc R . .
C14 C 0.0330(3) 0.33885(16) 0.63356(13) 0.0417(5) Uani 1 1 d . . .
H14A H -0.1194 0.2860 0.6183 0.050 Uiso 1 1 calc R . .
H14B H 0.0075 0.4232 0.6640 0.050 Uiso 1 1 calc R . .
C9 C 0.7241(3) 0.94648(17) 0.90230(17) 0.0540(5) Uani 1 1 d . . .
H9A H 0.8760 0.9981 0.9133 0.081 Uiso 1 1 calc R . .
H9B H 0.6567 0.9457 0.9700 0.081 Uiso 1 1 calc R . .
H9C H 0.6234 0.9825 0.8491 0.081 Uiso 1 1 calc R . .
C13 C 0.0093(4) 0.04705(17) 0.64720(16) 0.0597(6) Uani 1 1 d . . .
H13A H 0.0542 -0.0349 0.6243 0.089 Uiso 1 1 calc R . .
H13B H -0.0861 0.0768 0.5883 0.089 Uiso 1 1 calc R . .
H13C H -0.0785 0.0376 0.7085 0.089 Uiso 1 1 calc R . .
C15 C 0.1352(4) 0.35533(19) 0.52694(15) 0.0603(6) Uani 1 1 d . . .
H15A H 0.0293 0.3943 0.4782 0.091 Uiso 1 1 calc R . .
H15B H 0.1571 0.2723 0.4946 0.091 Uiso 1 1 calc R . .
H15C H 0.2839 0.4099 0.5403 0.091 Uiso 1 1 calc R . .
C11 C 0.4350(4) 0.7729(2) 0.64419(15) 0.0626(6) Uani 1 1 d . . .
H11A H 0.3130 0.7986 0.5948 0.094 Uiso 1 1 calc R . .
H11B H 0.4763 0.6920 0.6161 0.094 Uiso 1 1 calc R . .
H11C H 0.5706 0.8377 0.6518 0.094 Uiso 1 1 calc R . .

loop_
_atom_site_aniso_label
_atom_site_aniso_U_11
_atom_site_aniso_U_22
_atom_site_aniso_U_33
_atom_site_aniso_U_23
_atom_site_aniso_U_13
_atom_site_aniso_U_12
N3 0.0292(8) 0.0381(8) 0.0453(8) -0.0006(6) 0.0154(6) 0.0050(6)
N1 0.0348(8) 0.0379(8) 0.0470(9) -0.0025(6) 0.0221(7) 0.0015(6)
C3 0.0298(9) 0.0430(10) 0.0475(10) 0.0062(8) 0.0121(8) 0.0045(8)
C1 0.0367(10) 0.0370(9) 0.0343(9) 0.0032(7) 0.0062(7) 0.0007(7)
C5 0.0378(10) 0.0446(10) 0.0409(10) 0.0018(7) 0.0127(8) 0.0135(8)
N2 0.0346(8) 0.0347(8) 0.0389(8) 0.0014(6) 0.0119(6) 0.0037(6)
C2 0.0271(9) 0.0389(9) 0.0365(9) 0.0068(7) 0.0078(7) 0.0051(7)
C4 0.0304(9) 0.0391(9) 0.0323(9) 0.0053(7) 0.0077(7) 0.0098(7)
C7 0.0407(10) 0.0360(9) 0.0370(10) 0.0026(7) 0.0081(8) 0.0059(8)
C6 0.0373(10) 0.0356(9) 0.0375(10) 0.0028(7) 0.0090(7) 0.0107(7)
C8 0.0308(10) 0.0469(10) 0.0451(10) 0.0088(8) 0.0059(7) 0.0018(8)
C12 0.0589(13) 0.0418(10) 0.0483(11) -0.0003(8) 0.0120(9) 0.0160(9)
C10 0.0330(10) 0.0442(10) 0.0380(10) 0.0053(7) 0.0053(7) 0.0063(7)
C14 0.0457(11) 0.0419(10) 0.0383(10) 0.0016(7) 0.0057(8) 0.0097(8)
C9 0.0468(12) 0.0477(11) 0.0645(13) 0.0050(9) 0.0073(9) -0.0053(9)
C13 0.0830(16) 0.0426(11) 0.0538(12) -0.0052(9) 0.0161(11) 0.0087(11)
C15 0.0720(15) 0.0687(13) 0.0437(12) 0.0097(9) 0.0122(10) 0.0155(11)
C11 0.0564(14) 0.0911(16) 0.0424(12) 0.0179(10) 0.0081(9) 0.0091(11)

loop_
_atom_type_symbol
_atom_type_description
_atom_type_scat_dispersion_real
_atom_type_scat_dispersion_imag
_atom_type_scat_source
C C 0.0033 0.0016 'International Tables Vol C Tables 4.2.6.8 and 6.1.1.4'
H H 0.0000 0.0000 'International Tables Vol C Tables 4.2.6.8 and 6.1.1.4'
N N 0.0061 0.0033 'International Tables Vol C Tables 4.2.6.8 and 6.1.1.4'

loop_
_geom_angle_atom_site_label_1
_geom_angle_atom_site_label_2
_geom_angle_atom_site_label_3
_geom_angle
_geom_angle_site_symmetry_1
_geom_angle_site_symmetry_3
_geom_angle_publ_flag
C4 N3 C3 120.15(13) . . ?
C4 N3 C5 116.66(13) . . ?
C3 N3 C5 116.13(12) . . ?
C4 N1 C1 124.20(13) . . ?
N3 C3 C2 111.83(13) . . ?
N1 C1 C2 111.86(12) . . ?
N3 C5 C6 111.29(13) . . ?
C4 N2 C7 119.72(13) . . ?
C3 C2 C1 105.60(12) . . ?
C3 C2 C10 111.77(14) . . ?
C1 C2 C10 109.41(13) . . ?
C3 C2 C8 107.79(13) . . ?
C1 C2 C8 109.80(13) . . ?
C10 C2 C8 112.24(12) . . ?
N2 C4 N1 118.20(13) . . ?
N2 C4 N3 124.39(14) . . ?
N1 C4 N3 117.28(13) . . ?
N2 C7 C6 116.06(13) . . ?
C5 C6 C12 108.75(13) . . ?
C5 C6 C14 111.03(13) . . ?
C12 C6 C14 111.97(14) . . ?
C5 C6 C7 105.51(13) . . ?
C12 C6 C7 109.99(13) . . ?
C14 C6 C7 109.39(14) . . ?
C9 C8 C2 115.60(14) . . ?
C13 C12 C6 115.31(15) . . ?
C11 C10 C2 115.92(14) . . ?
C15 C14 C6 115.59(15) . . ?

loop_
_geom_bond_atom_site_label_1
_geom_bond_atom_site_label_2
_geom_bond_distance
_geom_bond_site_symmetry_2
_geom_bond_publ_flag
N3 C4 1.382(2) . ?
N3 C3 1.453(2) . ?
N3 C5 1.455(2) . ?
N1 C4 1.3546(19) . ?
N1 C1 1.4384(19) . ?
C3 C2 1.525(2) . ?
C1 C2 1.528(2) . ?
C5 C6 1.520(2) . ?
N2 C4 1.2990(19) . ?
N2 C7 1.4538(19) . ?
C2 C10 1.535(2) . ?
C2 C8 1.537(2) . ?
C7 C6 1.535(2) . ?
C6 C12 1.535(2) . ?
C6 C14 1.535(2) . ?
C8 C9 1.525(2) . ?
C12 C13 1.517(2) . ?
C10 C11 1.518(2) . ?
C14 C15 1.529(2) . ?

loop_
_cod_related_entry_id
_cod_related_entry_database
_cod_related_entry_code
1 ChemSpider 21143599
